data_1543154
loop_
_publ_author_name
'Vamisetti, Ganga B.'
'Chowdhury, Raghunath'
'Kumar, Mukesh'
'Ghosh, Sunil K.'

_publ_section_title
;
 &#x201C;On Water&#x201D; Organocatalyzed [4 + 2] Cycloaddition of Enones
 and Nitro Dienes for the Enantioselective Synthesis of Densely
 Substituted Cyclohexanones
;
_journal_name_full 'Organic Letters'
_journal_paper_doi 10.1021/acs.orglett.6b00460
_journal_year 2016
_chemical_absolute_configuration ad
_chemical_formula_moiety 'C20 H18 Br N O3'
_chemical_formula_sum 'C20 H18 Br N O3'
_chemical_formula_weight 400.26
_space_group_crystal_system monoclinic
_space_group_IT_number 4
_space_group_name_Hall 'P 2yb'
_space_group_name_H-M_alt 'P 1 21 1'
_symmetry_space_group_name_Hall 'P 2yb'
_symmetry_space_group_name_H-M 'P 1 21 1'
_atom_sites_solution_hydrogens geom
_audit_creation_date 2016-01-28
_audit_creation_method
;
Olex2 1.2
(compiled 2015.09.30 svn.r3233 for OlexSys, GUI svn.r5103)
;
_cell_angle_alpha 90
_cell_angle_beta 99.635(8)
_cell_angle_gamma 90
_cell_formula_units_Z 2
_cell_length_a 5.9479(5)
_cell_length_b 12.3464(13)
_cell_length_c 12.9363(12)
_cell_measurement_reflns_used 1846
_cell_measurement_temperature 293(2)
_cell_measurement_theta_max 60.8700
_cell_measurement_theta_min 3.4510
_cell_volume 936.58(15)
_computing_cell_refinement
;
CrysAlisPro, Agilent Technologies,
Version 1.171.36.32 (release 02-08-2013 CrysAlis171 .NET)
(compiled Aug  2 2013,16:46:58)
;
_computing_data_collection
;
CrysAlisPro, Agilent Technologies,
Version 1.171.36.32 (release 02-08-2013 CrysAlis171 .NET)
(compiled Aug  2 2013,16:46:58)
;
_computing_data_reduction
;
CrysAlisPro, Agilent Technologies,
Version 1.171.36.32 (release 02-08-2013 CrysAlis171 .NET)
(compiled Aug  2 2013,16:46:58)
;
_computing_molecular_graphics 'Olex2 (Dolomanov et al., 2009)'
_computing_publication_material 'Olex2 (Dolomanov et al., 2009)'
_computing_structure_refinement 'ShelXL (Sheldrick, 2015)'
_computing_structure_solution 'ShelXS (Sheldrick, 2008)'
_diffrn_ambient_temperature 293(2)
_diffrn_detector_area_resol_mean 8.3200
_diffrn_measured_fraction_theta_full 0.993
_diffrn_measured_fraction_theta_max 0.985
_diffrn_measurement_details
;
  1 omega  -18.00   15.00   1.0000    1.0000
omega____ theta____ kappa____ phi______ frames
    -        0.0000  -99.0000   30.0000 33

  2 omega   34.00   75.00   1.0000    1.0000
omega____ theta____ kappa____ phi______ frames
    -        0.0000 -178.0000 -120.0000 41

  3 omega -114.00  -84.00   1.0000    3.8800
omega____ theta____ kappa____ phi______ frames
    -      -54.7289  -95.0000 -180.0000 30

  4 omega -142.00  -82.00   1.0000    3.8800
omega____ theta____ kappa____ phi______ frames
    -      -54.7289  -95.0000   30.0000 60

  5 omega -148.00 -117.00   1.0000    3.8800
omega____ theta____ kappa____ phi______ frames
    -      -54.7289  -95.0000 -180.0000 31

  6 omega -154.00 -104.00   1.0000    3.8800
omega____ theta____ kappa____ phi______ frames
    -      -54.7289  -95.0000 -120.0000 50

  7 omega  103.00  141.00   1.0000    3.8800
omega____ theta____ kappa____ phi______ frames
    -       54.7289  126.0000    0.0000 38

  8 omega   34.00  112.00   1.0000    3.8800
omega____ theta____ kappa____ phi______ frames
    -       54.7289   61.0000 -150.0000 78

  9 omega    7.00   36.00   1.0000    3.8800
omega____ theta____ kappa____ phi______ frames
    -      109.4577  -92.0000  -90.0000 29

 10 omega   33.00   71.00   1.0000    3.8800
omega____ theta____ kappa____ phi______ frames
    -      109.4577  -25.0000  150.0000 38

 11 omega   12.00   65.00   1.0000    3.8800
omega____ theta____ kappa____ phi______ frames
    -      109.4577  -25.0000  -60.0000 53

 12 omega   86.00  158.00   1.0000    3.8800
omega____ theta____ kappa____ phi______ frames
    -      109.4577  112.0000 -120.0000 72

 13 omega   15.00   41.00   1.0000    3.8800
omega____ theta____ kappa____ phi______ frames
    -      109.4577  -25.0000    0.0000 26

 14 omega   41.00  151.00   1.0000    3.8800
omega____ theta____ kappa____ phi______ frames
    -      109.4577  -92.0000  -90.0000 110

 15 omega    6.00   58.00   1.0000    3.8800
omega____ theta____ kappa____ phi______ frames
    -      109.4577  -64.0000   60.0000 52

 16 omega  133.00  158.00   1.0000    3.8800
omega____ theta____ kappa____ phi______ frames
    -      109.4577  112.0000   90.0000 25

 17 omega   83.00  126.00   1.0000    3.8800
omega____ theta____ kappa____ phi______ frames
    -      109.4577  112.0000   90.0000 43

 18 omega   61.00  104.00   1.0000    3.8800
omega____ theta____ kappa____ phi______ frames
    -      109.4577  -64.0000   60.0000 43

 19 omega   20.00   65.00   1.0000    3.8800
omega____ theta____ kappa____ phi______ frames
    -      109.4577  -38.0000 -120.0000 45

 20 omega  -20.00    7.00   1.0000    1.0000
omega____ theta____ kappa____ phi______ frames
    -        0.0000  -99.0000 -150.0000 27

 21 omega -149.00 -118.00   1.0000    3.8800
omega____ theta____ kappa____ phi______ frames
    -      -54.7289  -95.0000  -90.0000 31

 22 omega   70.00  112.00   1.0000    3.8800
omega____ theta____ kappa____ phi______ frames
    -       54.7289   30.0000  -30.0000 42

 23 omega   17.00   43.00   1.0000    3.8800
omega____ theta____ kappa____ phi______ frames
    -      109.4577  -38.0000  -90.0000 26

 24 omega   16.00   53.00   1.0000    3.8800
omega____ theta____ kappa____ phi______ frames
    -      109.4577  -38.0000  -60.0000 37

 25 omega  111.00  158.00   1.0000    3.8800
omega____ theta____ kappa____ phi______ frames
    -      109.4577   64.0000  -30.0000 47

 26 omega   45.00   71.00   1.0000    3.8800
omega____ theta____ kappa____ phi______ frames
    -      109.4577  -25.0000   60.0000 26

 27 omega   45.00   95.00   1.0000    1.0000
omega____ theta____ kappa____ phi______ frames
    -        0.0000 -178.0000  -30.0000 50

 28 omega   47.00   73.00   1.0000    1.0000
omega____ theta____ kappa____ phi______ frames
    -        0.0000  178.0000 -150.0000 26

 29 omega   76.00  102.00   1.0000    1.0000
omega____ theta____ kappa____ phi______ frames
    -        0.0000  178.0000 -150.0000 26

 30 omega -145.00 -112.00   1.0000    3.8800
omega____ theta____ kappa____ phi______ frames
    -      -54.7289  -61.0000   90.0000 33

 31 omega  -75.00  -14.00   1.0000    3.8800
omega____ theta____ kappa____ phi______ frames
    -      -54.7289  -61.0000   90.0000 61

 32 omega -113.00  -87.00   1.0000    3.8800
omega____ theta____ kappa____ phi______ frames
    -      -54.7289 -125.0000  -60.0000 26

 33 omega -126.00 -100.00   1.0000    3.8800
omega____ theta____ kappa____ phi______ frames
    -      -54.7289  -95.0000  -30.0000 26

 34 omega -141.00 -115.00   1.0000    3.8800
omega____ theta____ kappa____ phi______ frames
    -      -54.7289 -125.0000  -60.0000 26

 35 omega -101.00  -75.00   1.0000    3.8800
omega____ theta____ kappa____ phi______ frames
    -      -54.7289 -125.0000 -120.0000 26

 36 omega -157.00 -131.00   1.0000    3.8800
omega____ theta____ kappa____ phi______ frames
    -      -54.7289 -125.0000 -120.0000 26

 37 omega   82.00  117.00   1.0000    3.8800
omega____ theta____ kappa____ phi______ frames
    -       54.7289  125.0000   60.0000 35

 38 omega  128.00  154.00   1.0000    3.8800
omega____ theta____ kappa____ phi______ frames
    -       54.7289  125.0000   60.0000 26

 39 omega   78.00  104.00   1.0000    3.8800
omega____ theta____ kappa____ phi______ frames
    -      109.4577  -77.0000  -99.0000 26

 40 omega  121.00  158.00   1.0000    3.8800
omega____ theta____ kappa____ phi______ frames
    -      109.4577   38.0000 -180.0000 37

 41 omega   79.00  115.00   1.0000    3.8800
omega____ theta____ kappa____ phi______ frames
    -      109.4577  112.0000   60.0000 36

 42 omega   52.00  100.00   1.0000    3.8800
omega____ theta____ kappa____ phi______ frames
    -      109.4577   38.0000 -150.0000 48

 43 omega   53.00   79.00   1.0000    3.8800
omega____ theta____ kappa____ phi______ frames
    -      109.4577   38.0000 -180.0000 26

 44 omega  116.00  154.00   1.0000    3.8800
omega____ theta____ kappa____ phi______ frames
    -      109.4577   38.0000  -60.0000 38

 45 omega  103.00  145.00   1.0000    3.8800
omega____ theta____ kappa____ phi______ frames
    -      109.4577   50.0000   60.0000 42

 46 omega   57.00   86.00   1.0000    3.8800
omega____ theta____ kappa____ phi______ frames
    -      109.4577   50.0000   60.0000 29

 47 omega   86.00  113.00   1.0000    3.8800
omega____ theta____ kappa____ phi______ frames
    -      109.4577   38.0000  -60.0000 27

 48 omega  131.00  157.00   1.0000    3.8800
omega____ theta____ kappa____ phi______ frames
    -      109.4577  112.0000  120.0000 26

 49 omega   94.00  120.00   1.0000    3.8800
omega____ theta____ kappa____ phi______ frames
    -      109.4577  112.0000  120.0000 26

 50 omega   13.00   39.00   1.0000    3.8800
omega____ theta____ kappa____ phi______ frames
    -      109.4577  -77.0000  -99.0000 26

 51 omega  118.00  144.00   1.0000    3.8800
omega____ theta____ kappa____ phi______ frames
    -      109.4577   38.0000    0.0000 26

 52 omega   57.00  107.00   1.0000    3.8800
omega____ theta____ kappa____ phi______ frames
    -      109.4577   38.0000    0.0000 50
;
_diffrn_measurement_device_type 'SuperNova, Single source at offset, Titan'
_diffrn_measurement_method '\w scans'
_diffrn_orient_matrix_UB_11 0.1134474000
_diffrn_orient_matrix_UB_12 0.0834191000
_diffrn_orient_matrix_UB_13 0.0808191000
_diffrn_orient_matrix_UB_21 -0.0859646000
_diffrn_orient_matrix_UB_22 -0.0635774000
_diffrn_orient_matrix_UB_23 0.0881167000
_diffrn_orient_matrix_UB_31 0.2207403000
_diffrn_orient_matrix_UB_32 -0.0677351000
_diffrn_orient_matrix_UB_33 0.0168774000
_diffrn_radiation_monochromator mirror
_diffrn_radiation_type CuK\a
_diffrn_radiation_wavelength 1.54184
_diffrn_reflns_av_R_equivalents 0.0424
_diffrn_reflns_av_unetI/netI 0.0580
_diffrn_reflns_Laue_measured_fraction_full 0.993
_diffrn_reflns_Laue_measured_fraction_max 0.985
_diffrn_reflns_limit_h_max 7
_diffrn_reflns_limit_h_min -6
_diffrn_reflns_limit_k_max 14
_diffrn_reflns_limit_k_min -14
_diffrn_reflns_limit_l_max 15
_diffrn_reflns_limit_l_min -15
_diffrn_reflns_number 6630
_diffrn_reflns_point_group_measured_fraction_full 0.983
_diffrn_reflns_point_group_measured_fraction_max 0.965
_diffrn_reflns_theta_full 67.684
_diffrn_reflns_theta_max 70.153
_diffrn_reflns_theta_min 3.465
_diffrn_source 'SuperNova (Cu) X-ray Source'
_exptl_absorpt_coefficient_mu 3.138
_exptl_absorpt_correction_T_max 1.00000
_exptl_absorpt_correction_T_min 0.46728
_exptl_absorpt_correction_type multi-scan
_exptl_absorpt_process_details
;
CrysAlisPro, Agilent Technologies,
Version 1.171.36.32 (release 02-08-2013 CrysAlis171 .NET)
(compiled Aug  2 2013,16:46:58)
Empirical absorption correction using spherical harmonics,
 implemented in SCALE3 ABSPACK scaling algorithm.
;
_exptl_crystal_colour colourless
_exptl_crystal_colour_primary colourless
_exptl_crystal_density_diffrn 1.419
_exptl_crystal_description plate
_exptl_crystal_F_000 408
_exptl_crystal_size_max 0.2
_exptl_crystal_size_mid 0.2
_exptl_crystal_size_min 0.07
_refine_diff_density_max 0.355
_refine_diff_density_min -0.466
_refine_diff_density_rms 0.059
_refine_ls_abs_structure_details
;
 Flack x determined using 625 quotients [(I+)-(I-)]/[(I+)+(I-)]
 (Parsons, Flack and Wagner, Acta Cryst. B69 (2013) 249-259).
;
_refine_ls_abs_structure_Flack -0.006(18)
_refine_ls_extinction_coef 0.013(2)
_refine_ls_extinction_expression Fc^*^=kFc[1+0.001xFc^2^\l^3^/sin(2\q)]^-1/4^
_refine_ls_extinction_method 'SHELXL-2014/7 (Sheldrick 2014'
_refine_ls_goodness_of_fit_ref 0.981
_refine_ls_hydrogen_treatment constr
_refine_ls_matrix_type full
_refine_ls_number_parameters 227
_refine_ls_number_reflns 3432
_refine_ls_number_restraints 1
_refine_ls_restrained_S_all 0.981
_refine_ls_R_factor_all 0.1018
_refine_ls_R_factor_gt 0.0619
_refine_ls_shift/su_max 0.000
_refine_ls_shift/su_mean 0.000
_refine_ls_structure_factor_coef Fsqd
_refine_ls_weighting_details 'w=1/[\s^2^(Fo^2^)+(0.1037P)^2^] where P=(Fo^2^+2Fc^2^)/3'
_refine_ls_weighting_scheme calc
_refine_ls_wR_factor_gt 0.1616
_refine_ls_wR_factor_ref 0.1960
_reflns_Friedel_coverage 0.865
_reflns_Friedel_fraction_full 0.971
_reflns_Friedel_fraction_max 0.943
_reflns_number_gt 2038
_reflns_number_total 3432
_reflns_threshold_expression 'I > 2\s(I)'
_cod_data_source_file ol6b00460_si_003.cif
_cod_data_source_block vgb350_1_3m
_cod_original_cell_volume 936.59(15)
_cod_database_code 1543154
_chemical_oxdiff_formula 'C20 H18 N O3 Br'
_shelx_space_group_comment
;
The symmetry employed for this shelxl refinement is uniquely defined
by the following loop, which should always be used as a source of
symmetry information in preference to the above space-group names.
They are only intended as comments.
;
_reflns_odcompleteness_completeness 100.00
_reflns_odcompleteness_iscentric 1
_reflns_odcompleteness_theta 66.97
_olex2_refinement_description
;
1. Fixed Uiso
 At 1.2 times of:
  All C(H) groups, All C(H,H) groups
2.a Ternary CH refined with riding coordinates:
 C9(H9), C13(H13), C14(H14)
2.b Secondary CH2 refined with riding coordinates:
 C12(H12A,H12B), C10(H10A,H10B)
2.c Aromatic/amide H refined with riding coordinates:
 C20(H20), C19(H19), C5(H5), C7(H7), C2(H2), C3(H3), C16(H16), C6(H6), C8(H8),
 C18(H18), C17(H17)
;

loop_
_space_group_symop_operation_xyz
'x, y, z'
'-x, y+1/2, -z'

loop_
_atom_site_label
_atom_site_type_symbol
_atom_site_fract_x
_atom_site_fract_y
_atom_site_fract_z
_atom_site_U_iso_or_equiv
_atom_site_adp_type
_atom_site_occupancy
_atom_site_site_symmetry_order
_atom_site_calc_flag
_atom_site_refinement_flags_posn
Br1 Br 0.4936(2) 0.16497(13) 0.05365(12) 0.1307(8) Uani 1 1 d .
C9 C 0.9477(15) 0.6594(9) -0.3220(7) 0.078(2) Uani 1 1 d .
H9 H 1.0993 0.6682 -0.2796 0.094 Uiso 1 1 calc R
C20 C 0.9824(17) 0.6715(11) -0.6649(8) 0.093(3) Uani 1 1 d .
H20 H 1.0551 0.7282 -0.6253 0.112 Uiso 1 1 calc R
C19 C 1.039(2) 0.6476(12) -0.7615(10) 0.113(4) Uani 1 1 d .
H19 H 1.1543 0.6862 -0.7855 0.136 Uiso 1 1 calc R
O3 O 0.9747(13) 0.4430(6) -0.4509(6) 0.100(2) Uani 1 1 d .
N1 N 1.0940(14) 0.5240(7) -0.4343(7) 0.078(2) Uani 1 1 d .
C4 C 0.8175(16) 0.4276(8) -0.1383(7) 0.076(2) Uani 1 1 d .
O2 O 1.2996(13) 0.5215(8) -0.4156(9) 0.125(3) Uani 1 1 d .
O1 O 0.4232(14) 0.7890(6) -0.3780(8) 0.106(3) Uani 1 1 d .
C5 C 0.5954(16) 0.3876(9) -0.1727(8) 0.080(2) Uani 1 1 d .
H5 H 0.5120 0.4140 -0.2349 0.096 Uiso 1 1 calc R
C7 C 0.9179(16) 0.5113(8) -0.1932(7) 0.077(2) Uani 1 1 d .
H7 H 1.0713 0.5250 -0.1688 0.092 Uiso 1 1 calc R
C2 C 0.8466(18) 0.3038(11) 0.0083(8) 0.091(3) Uani 1 1 d .
H2 H 0.9337 0.2757 0.0687 0.109 Uiso 1 1 calc R
C13 C 0.7594(14) 0.6326(6) -0.5190(7) 0.068(2) Uani 1 1 d .
H13 H 0.6603 0.5741 -0.5021 0.082 Uiso 1 1 calc R
C1 C 0.6261(19) 0.2679(8) -0.0238(9) 0.089(3) Uani 1 1 d .
C3 C 0.9362(18) 0.3805(10) -0.0488(8) 0.088(3) Uani 1 1 d .
H3 H 1.0860 0.4024 -0.0260 0.105 Uiso 1 1 calc R
C16 C 0.702(2) 0.5316(9) -0.6883(10) 0.110(4) Uani 1 1 d .
H16 H 0.5861 0.4928 -0.6648 0.132 Uiso 1 1 calc R
C6 C 0.4989(17) 0.3109(10) -0.1172(8) 0.087(3) Uani 1 1 d .
H6 H 0.3508 0.2872 -0.1407 0.104 Uiso 1 1 calc R
C8 C 0.8241(18) 0.5708(8) -0.2726(8) 0.080(3) Uani 1 1 d .
H8 H 0.6719 0.5580 -0.3005 0.096 Uiso 1 1 calc R
C12 C 0.6333(18) 0.7422(8) -0.5125(10) 0.085(3) Uani 1 1 d .
H12A H 0.7192 0.7994 -0.5394 0.102 Uiso 1 1 calc R
H12B H 0.4848 0.7384 -0.5567 0.102 Uiso 1 1 calc R
C10 C 0.8206(19) 0.7705(8) -0.3242(9) 0.091(3) Uani 1 1 d .
H10A H 0.7830 0.7852 -0.2555 0.109 Uiso 1 1 calc R
H10B H 0.9203 0.8278 -0.3408 0.109 Uiso 1 1 calc R
C15 C 0.8178(17) 0.6113(8) -0.6268(8) 0.077(2) Uani 1 1 d .
C11 C 0.6033(19) 0.7697(7) -0.4052(10) 0.086(3) Uani 1 1 d .
C18 C 0.926(3) 0.5671(11) -0.8227(11) 0.123(5) Uani 1 1 d .
H18 H 0.9627 0.5517 -0.8882 0.147 Uiso 1 1 calc R
C17 C 0.759(3) 0.5100(11) -0.7861(12) 0.132(5) Uani 1 1 d .
H17 H 0.6828 0.4555 -0.8274 0.159 Uiso 1 1 calc R
C14 C 0.9788(14) 0.6334(6) -0.4352(7) 0.069(2) Uani 1 1 d .
H14 H 1.0827 0.6875 -0.4564 0.083 Uiso 1 1 calc R

loop_
_atom_site_aniso_label
_atom_site_aniso_U_11
_atom_site_aniso_U_22
_atom_site_aniso_U_33
_atom_site_aniso_U_23
_atom_site_aniso_U_13
_atom_site_aniso_U_12
Br1 0.1100(10) 0.1675(15) 0.1141(10) 0.0597(10) 0.0175(7) -0.0098(9)
C9 0.074(5) 0.086(6) 0.074(5) -0.008(5) 0.013(4) -0.014(5)
C20 0.096(6) 0.100(7) 0.086(6) 0.019(7) 0.026(5) -0.006(7)
C19 0.130(9) 0.116(10) 0.104(8) 0.015(9) 0.047(7) 0.003(9)
O3 0.104(5) 0.070(4) 0.129(7) 0.009(4) 0.025(5) 0.005(4)
N1 0.077(5) 0.074(5) 0.084(5) 0.004(4) 0.017(4) 0.006(4)
C4 0.077(6) 0.083(6) 0.072(6) -0.004(5) 0.020(4) 0.010(5)
O2 0.073(5) 0.111(6) 0.188(10) 0.002(7) 0.019(5) 0.014(4)
O1 0.096(5) 0.081(5) 0.148(7) -0.014(5) 0.042(5) 0.005(4)
C5 0.082(6) 0.091(6) 0.069(5) 0.013(5) 0.015(5) 0.009(5)
C7 0.068(5) 0.091(7) 0.072(6) -0.010(5) 0.012(4) -0.003(5)
C2 0.092(7) 0.110(8) 0.074(6) 0.013(6) 0.018(5) 0.005(6)
C13 0.064(4) 0.058(5) 0.082(5) 0.010(4) 0.011(4) -0.003(4)
C1 0.092(7) 0.097(8) 0.083(6) 0.010(5) 0.031(5) 0.010(6)
C3 0.076(5) 0.108(8) 0.081(6) -0.004(6) 0.014(5) 0.004(6)
C16 0.155(11) 0.070(7) 0.104(9) -0.009(6) 0.025(8) -0.024(7)
C6 0.067(5) 0.109(8) 0.084(6) 0.017(6) 0.010(5) -0.001(5)
C8 0.076(6) 0.084(6) 0.083(6) -0.003(5) 0.023(5) -0.002(5)
C12 0.074(6) 0.065(5) 0.117(8) 0.009(5) 0.020(6) 0.003(5)
C10 0.093(7) 0.073(7) 0.109(9) -0.016(6) 0.021(6) -0.008(5)
C15 0.083(6) 0.068(5) 0.080(6) 0.010(4) 0.014(5) 0.005(4)
C11 0.080(6) 0.059(6) 0.123(9) -0.007(5) 0.031(6) -0.002(4)
C18 0.189(15) 0.094(9) 0.089(8) 0.003(7) 0.037(9) 0.021(9)
C17 0.211(17) 0.087(9) 0.098(10) -0.003(7) 0.023(10) -0.018(10)
C14 0.065(4) 0.062(6) 0.082(6) 0.002(4) 0.017(4) -0.003(4)

loop_
_atom_type_symbol
_atom_type_description
_atom_type_scat_dispersion_real
_atom_type_scat_dispersion_imag
_atom_type_scat_source
C C 0.0181 0.0091 'International Tables Vol C Tables 4.2.6.8 and 6.1.1.4'
H H 0.0000 0.0000 'International Tables Vol C Tables 4.2.6.8 and 6.1.1.4'
Br Br -0.6763 1.2805 'International Tables Vol C Tables 4.2.6.8 and 6.1.1.4'
N N 0.0311 0.0180 'International Tables Vol C Tables 4.2.6.8 and 6.1.1.4'
O O 0.0492 0.0322 'International Tables Vol C Tables 4.2.6.8 and 6.1.1.4'

loop_
_geom_angle_atom_site_label_1
_geom_angle_atom_site_label_2
_geom_angle_atom_site_label_3
_geom_angle
C8 C9 C10 111.9(8)
C8 C9 C14 113.2(8)
C14 C9 C10 107.4(8)
C19 C20 C15 120.1(13)
C18 C19 C20 120.5(13)
O3 N1 C14 118.6(7)
O2 N1 O3 123.5(9)
O2 N1 C14 117.8(9)
C5 C4 C7 122.7(9)
C3 C4 C5 116.0(9)
C3 C4 C7 121.3(9)
C6 C5 C4 121.9(9)
C8 C7 C4 129.2(9)
C3 C2 C1 119.9(10)
C15 C13 C12 112.8(8)
C15 C13 C14 110.4(7)
C14 C13 C12 108.3(8)
C2 C1 Br1 121.4(8)
C2 C1 C6 118.7(10)
C6 C1 Br1 119.9(9)
C2 C3 C4 123.7(10)
C15 C16 C17 119.1(13)
C5 C6 C1 119.7(9)
C7 C8 C9 124.2(9)
C11 C12 C13 112.9(9)
C11 C10 C9 111.1(8)
C20 C15 C13 121.3(9)
C16 C15 C20 119.7(11)
C16 C15 C13 119.0(10)
O1 C11 C12 125.2(11)
O1 C11 C10 119.5(11)
C12 C11 C10 115.3(9)
C17 C18 C19 119.2(13)
C18 C17 C16 121.4(14)
C9 C14 C13 116.4(7)
N1 C14 C9 107.7(7)
N1 C14 C13 109.1(7)

loop_
_geom_bond_atom_site_label_1
_geom_bond_atom_site_label_2
_geom_bond_distance
Br1 C1 1.872(10)
C9 C8 1.518(14)
C9 C10 1.564(14)
C9 C14 1.541(12)
C20 C19 1.380(16)
C20 C15 1.384(14)
C19 C18 1.373(19)
O3 N1 1.224(11)
N1 O2 1.207(10)
N1 C14 1.513(11)
C4 C5 1.411(13)
C4 C7 1.439(14)
C4 C3 1.380(13)
O1 C11 1.206(12)
C5 C6 1.371(14)
C7 C8 1.310(14)
C2 C1 1.380(15)
C2 C3 1.363(15)
C13 C12 1.556(13)
C13 C15 1.516(13)
C13 C14 1.550(12)
C1 C6 1.417(15)
C16 C15 1.376(15)
C16 C17 1.391(18)
C12 C11 1.468(15)
C10 C11 1.521(16)
C18 C17 1.36(2)
